data_7047536
loop_
_publ_author_name
'Sun, Juan'
'Xi, Lu'
'Xie, Jing'
'Wang, Kang'
'Li, Licun'
'Sutter, Jean-Pascal'

_publ_section_title
;
 A loop chain and a three-dimensional network assembled from a
 multi-dentate nitronyl nitroxide radical and M(hfac)<sub>2</sub> (M =
 Co<sup>II</sup>, Cu<sup>II</sup>).
;
_journal_issue 41
_journal_name_full 'Dalton transactions (Cambridge, England : 2003)'
_journal_page_first 14630
_journal_page_last 14635
_journal_paper_doi 10.1039/c8dt03222j
_journal_volume 47
_journal_year 2018
_chemical_formula_sum 'C39 H25 Co2 F24 N6 O10'
_chemical_formula_weight 1311.51
_space_group_crystal_system monoclinic
_space_group_IT_number 14
_space_group_name_Hall '-P 2ybc'
_space_group_name_H-M_alt 'P 1 21/c 1'
_symmetry_space_group_name_Hall '-P 2ybc'
_symmetry_space_group_name_H-M 'P 1 21/c 1'
_atom_sites_solution_hydrogens geom
_audit_creation_method SHELXL-2014/7
_audit_update_record
;
2018-09-11 deposited with the CCDC.
2018-09-13 downloaded from the CCDC.
;
_cell_angle_alpha 90
_cell_angle_beta 114.570(12)
_cell_angle_gamma 90
_cell_formula_units_Z 4
_cell_length_a 15.678(9)
_cell_length_b 24.217(12)
_cell_length_c 13.711(8)
_cell_measurement_reflns_used 1973
_cell_measurement_temperature 113
_cell_measurement_theta_max 22.3
_cell_measurement_theta_min 3.0
_cell_volume 4734(5)
_computing_cell_refinement
;
CrystalClear-SM Expert 2.1 b42 (Rigaku, 2015)
;
_computing_data_collection
;
CrystalClear-SM Expert 2.1 b42 (Rigaku, 2015)
;
_computing_data_reduction
;
CrystalClear-SM Expert 2.1 b42 (Rigaku, 2015)
;
_computing_molecular_graphics Diamond
_computing_publication_material Diamond
_computing_structure_refinement 'SHELXL-2014/7 (Sheldrick, 2014)'
_computing_structure_solution 'SHELXS-03 (Sheldrick, 2003)'
_diffrn_ambient_temperature 113
_diffrn_measured_fraction_theta_full 0.996
_diffrn_measured_fraction_theta_max 0.996
_diffrn_measurement_device_type 'Rigaku Pilatus 200K'
_diffrn_measurement_method 'profile data from \w-scans'
_diffrn_radiation_type MoK\a
_diffrn_radiation_wavelength 0.71073
_diffrn_reflns_av_R_equivalents 0.2256
_diffrn_reflns_av_unetI/netI 0.1553
_diffrn_reflns_Laue_measured_fraction_full 0.996
_diffrn_reflns_Laue_measured_fraction_max 0.996
_diffrn_reflns_limit_h_max 18
_diffrn_reflns_limit_h_min -18
_diffrn_reflns_limit_k_max 28
_diffrn_reflns_limit_k_min -28
_diffrn_reflns_limit_l_max 16
_diffrn_reflns_limit_l_min -15
_diffrn_reflns_number 50086
_diffrn_reflns_point_group_measured_fraction_full 0.996
_diffrn_reflns_point_group_measured_fraction_max 0.996
_diffrn_reflns_theta_full 25.009
_diffrn_reflns_theta_max 25.009
_diffrn_reflns_theta_min 3.079
_exptl_absorpt_coefficient_mu 0.859
_exptl_absorpt_correction_T_max 0.842
_exptl_absorpt_correction_T_min 0.814
_exptl_absorpt_correction_type multi-scan
_exptl_absorpt_process_details SADABS
_exptl_crystal_colour blue
_exptl_crystal_density_diffrn 1.840
_exptl_crystal_description block
_exptl_crystal_F_000 2604
_exptl_crystal_size_max 0.24
_exptl_crystal_size_mid 0.22
_exptl_crystal_size_min 0.20
_refine_diff_density_max 1.325
_refine_diff_density_min -0.480
_refine_diff_density_rms 0.141
_refine_ls_extinction_method none
_refine_ls_goodness_of_fit_ref 1.155
_refine_ls_hydrogen_treatment constr
_refine_ls_matrix_type full
_refine_ls_number_parameters 734
_refine_ls_number_reflns 8315
_refine_ls_number_restraints 12
_refine_ls_restrained_S_all 1.155
_refine_ls_R_factor_all 0.2151
_refine_ls_R_factor_gt 0.0938
_refine_ls_shift/su_max 0.000
_refine_ls_shift/su_mean 0.000
_refine_ls_structure_factor_coef Fsqd
_refine_ls_weighting_details 'w=1/[\s^2^(Fo^2^)+(0.1000P)^2^] where P=(Fo^2^+2Fc^2^)/3'
_refine_ls_weighting_scheme calc
_refine_ls_wR_factor_gt 0.1863
_refine_ls_wR_factor_ref 0.2480
_reflns_Friedel_coverage 0.000
_reflns_number_gt 3773
_reflns_number_total 8315
_reflns_threshold_expression 'I > 2\s(I)'
_cod_data_source_file c8dt03222j2.cif
_cod_data_source_block 1
_cod_depositor_comments
;
The following automatic conversions were performed:

'_exptl_absorpt_correction_type' value 'Multi-scan' changed to
'multi-scan' according to
/home/data/users/saulius/crontab/automatic-downloads/rss-feeds/RSC/lib/dictionaries/cif_core.dic
dictionary named 'cif_core.dic' version 2.4.2 from 2011-04-26.

Automatic conversion script
Id: cif_fix_values 4973 2017-02-22 13:04:09Z antanas 

 Adding full bibliography for 7047536--7047537.cif.
;
_cod_database_code 7047536
_shelx_shelxl_version_number 2014/7
_shelx_space_group_comment
;
The symmetry employed for this shelxl refinement is uniquely defined
by the following loop, which should always be used as a source of
symmetry information in preference to the above space-group names.
They are only intended as comments.
;

loop_
_space_group_symop_operation_xyz
'x, y, z'
'-x, y+1/2, -z+1/2'
'-x, -y, -z'
'x, -y-1/2, z-1/2'

loop_
_atom_site_label
_atom_site_type_symbol
_atom_site_fract_x
_atom_site_fract_y
_atom_site_fract_z
_atom_site_U_iso_or_equiv
_atom_site_adp_type
_atom_site_occupancy
_atom_site_site_symmetry_order
_atom_site_calc_flag
_atom_site_refinement_flags_posn
_atom_site_refinement_flags_adp
Co1 Co 0.49786(9) 0.10593(5) 0.31887(11) 0.0368(4) Uani 1 1 d . .
Co2 Co 0.98783(9) 0.13633(5) 0.74195(12) 0.0382(4) Uani 1 1 d . .
F4 F 0.3230(4) 0.2671(2) 0.0472(5) 0.0556(17) Uani 1 1 d . .
F14 F 0.7412(4) 0.0324(2) 0.7900(5) 0.0611(18) Uani 1 1 d . .
F21 F 0.9447(4) 0.3190(2) 0.8568(5) 0.0561(17) Uani 1 1 d . .
F6 F 0.4271(4) 0.2865(2) 0.2061(5) 0.0586(18) Uani 1 1 d . .
F5 F 0.4682(4) 0.2616(2) 0.0807(6) 0.069(2) Uani 1 1 d . .
F9 F 0.7527(4) 0.1310(2) 0.2283(5) 0.0536(16) Uani 1 1 d . .
F19 F 1.0293(5) 0.2729(3) 0.9969(6) 0.0679(19) Uani 1 1 d . .
F8 F 0.7445(4) 0.0507(2) 0.1608(5) 0.0590(18) Uani 1 1 d . .
F2 F 0.2541(5) 0.0303(3) 0.0004(6) 0.070(2) Uani 1 1 d . .
F23 F 1.2284(4) 0.2668(2) 0.6877(6) 0.0639(18) Uani 1 1 d . .
F15 F 0.7453(4) 0.0913(3) 0.9085(6) 0.070(2) Uani 1 1 d . .
F11 F 0.5092(4) -0.0839(2) 0.3458(5) 0.0567(17) Uani 1 1 d . .
F12 F 0.4794(5) -0.0772(2) 0.1799(6) 0.0680(19) Uani 1 1 d . .
F13 F 0.6972(4) 0.1149(3) 0.7448(6) 0.069(2) Uani 1 1 d . .
F7 F 0.6409(5) 0.1117(3) 0.0773(5) 0.0627(18) Uani 1 1 d . .
F24 F 1.2404(4) 0.1793(2) 0.6776(6) 0.066(2) Uani 1 1 d . .
F22 F 1.3078(4) 0.2208(3) 0.8280(6) 0.0602(18) Uani 1 1 d . .
F18 F 1.1770(5) 0.1161(3) 1.1057(6) 0.074(2) Uani 1 1 d . .
F10 F 0.6190(5) -0.0944(2) 0.2927(6) 0.067(2) Uani 1 1 d . .
F20 F 1.0919(5) 0.3345(3) 0.9353(7) 0.085(3) Uani 1 1 d . .
F16 F 1.0613(5) 0.1260(4) 1.1459(6) 0.100(3) Uani 1 1 d . .
F17 F 1.0980(5) 0.0466(3) 1.1158(7) 0.095(3) Uani 1 1 d . .
F3 F 0.3848(5) 0.0238(3) -0.0129(6) 0.085(2) Uani 1 1 d . .
F1 F 0.2855(6) 0.0853(3) -0.1019(6) 0.084(2) Uani 1 1 d . .
O7 O 0.8679(4) 0.1101(3) 0.7519(6) 0.0388(16) Uani 1 1 d . .
O5 O 0.5955(4) 0.1353(2) 0.4698(5) 0.0381(16) Uani 1 1 d . .
O4 O 0.6037(4) 0.1140(2) 0.2680(5) 0.0379(16) Uani 1 1 d . .
O10 O 0.9797(4) 0.2130(2) 0.8093(5) 0.0374(16) Uani 1 1 d . .
O8 O 1.0613(5) 0.1130(3) 0.9014(6) 0.0425(17) Uani 1 1 d . .
O3 O 0.4064(5) 0.0726(3) 0.1748(6) 0.0424(17) Uani 1 1 d . .
O1 O 0.4513(5) 0.1826(2) 0.2532(6) 0.0410(17) Uani 1 1 d . .
O9 O 1.1015(4) 0.1671(3) 0.7262(6) 0.0422(17) Uani 1 1 d . .
O6 O 0.9118(5) 0.1669(2) 0.5807(5) 0.0372(17) Uani 1 1 d . .
O2 O 0.5326(4) 0.0219(2) 0.3489(6) 0.0396(17) Uani 1 1 d . .
N4 N 0.4024(5) 0.0962(3) 0.3866(6) 0.0341(19) Uani 1 1 d . .
N1 N 0.0226(5) 0.0624(3) 0.6843(7) 0.039(2) Uani 1 1 d . .
N2 N 0.0953(5) 0.0082(3) 0.6135(6) 0.0332(19) Uani 1 1 d . .
N3 N 0.3045(5) 0.0579(3) 0.4446(6) 0.037(2) Uani 1 1 d . .
N6 N 0.8229(6) 0.1760(3) 0.5412(7) 0.037(2) Uani 1 1 d . .
N5 N 0.6737(6) 0.1604(3) 0.4926(7) 0.036(2) Uani 1 1 d . .
C24 C 0.6848(6) 0.2217(4) 0.5179(7) 0.030(2) Uani 1 1 d . U
C4 C 0.1539(6) -0.0081(4) 0.5601(8) 0.034(2) Uani 1 1 d . .
C28 C 0.7706(7) 0.2436(4) 0.4003(9) 0.044(3) Uani 1 1 d . .
H28A H 0.8317 0.2440 0.4000 0.066 Uiso 1 1 calc R U
H28B H 0.7406 0.2786 0.3757 0.066 Uiso 1 1 calc R U
H28C H 0.7335 0.2149 0.3536 0.066 Uiso 1 1 calc R U
C21 C 0.6314(7) 0.0743(4) 0.2303(8) 0.035(2) Uani 1 1 d . .
C16 C 0.4100(7) 0.1916(4) 0.1564(9) 0.036(2) Uani 1 1 d . .
C5 C 0.1664(6) -0.0632(4) 0.5459(7) 0.031(2) Uani 1 1 d . U
H5 H 0.1362 -0.0903 0.5679 0.037 Uiso 1 1 calc R U
C12 C 0.3738(6) 0.0498(3) 0.4115(8) 0.033(2) Uani 1 1 d . .
H12 H 0.3982 0.0153 0.4071 0.040 Uiso 1 1 calc R U
C39 C 0.7613(7) 0.0844(4) 0.8232(10) 0.044(3) Uani 1 1 d . .
C27 C 0.7799(7) 0.2331(4) 0.5127(9) 0.039(3) Uani 1 1 d . .
C8 C 0.2578(6) 0.0178(4) 0.4782(8) 0.034(2) Uani 1 1 d . .
C10 C 0.2899(8) 0.1152(4) 0.4388(10) 0.053(3) Uani 1 1 d . .
H10 H 0.2469 0.1345 0.4563 0.063 Uiso 1 1 calc R U
C26 C 0.6903(7) 0.2265(4) 0.6307(8) 0.043(3) Uani 1 1 d . .
H26A H 0.6371 0.2084 0.6342 0.064 Uiso 1 1 calc R U
H26B H 0.6902 0.2648 0.6488 0.064 Uiso 1 1 calc R U
H26C H 0.7469 0.2094 0.6804 0.064 Uiso 1 1 calc R U
C19 C 0.5639(7) -0.0024(4) 0.2904(8) 0.036(2) Uani 1 1 d . .
C18 C 0.5421(8) -0.0656(4) 0.2772(10) 0.042(3) Uani 1 1 d . .
C1 C 0.0092(7) 0.0078(4) 0.7045(9) 0.040(3) Uani 1 1 d . .
H1 H -0.0248 -0.0044 0.7421 0.048 Uiso 1 1 calc R U
C33 C 1.1447(7) 0.2110(4) 0.7600(8) 0.036(2) Uani 1 1 d . .
C9 C 0.2003(6) 0.0327(4) 0.5267(8) 0.036(2) Uani 1 1 d . .
H9 H 0.1918 0.0698 0.5375 0.043 Uiso 1 1 calc R U
C22 C 0.6921(8) 0.0921(4) 0.1734(9) 0.042(3) Uani 1 1 d . .
C13 C 0.3223(8) 0.0593(5) -0.0088(10) 0.048(3) Uani 1 1 d . .
C38 C 0.8603(7) 0.0994(3) 0.8372(10) 0.035(2) Uani 1 1 d . .
C2 C 0.0536(7) -0.0249(4) 0.6605(8) 0.039(3) Uani 1 1 d . .
H2 H 0.0552 -0.0632 0.6621 0.046 Uiso 1 1 calc R U
C36 C 1.0254(7) 0.1043(4) 0.9647(9) 0.040(3) Uani 1 1 d . .
C20 C 0.6130(6) 0.0182(4) 0.2363(8) 0.034(2) Uani 1 1 d . .
H20 H 0.6357 -0.0068 0.2012 0.041 Uiso 1 1 calc R U
C37 C 0.9291(8) 0.0976(4) 0.9408(10) 0.046(3) Uani 1 1 d . .
H37 H 0.9114 0.0917 0.9969 0.055 Uiso 1 1 calc R U
C14 C 0.3696(7) 0.0974(4) 0.0890(10) 0.042(3) Uani 1 1 d . .
C29 C 0.8403(7) 0.2761(4) 0.5888(9) 0.046(3) Uani 1 1 d . .
H29A H 0.8535 0.2654 0.6610 0.068 Uiso 1 1 calc R U
H29B H 0.8081 0.3109 0.5732 0.068 Uiso 1 1 calc R U
H29C H 0.8980 0.2795 0.5807 0.068 Uiso 1 1 calc R U
C7 C 0.2725(7) -0.0384(4) 0.4638(8) 0.037(2) Uani 1 1 d . .
H7 H 0.3123 -0.0491 0.4326 0.044 Uiso 1 1 calc R U
C34 C 1.2301(8) 0.2193(4) 0.7377(9) 0.040(3) Uani 1 1 d . .
C3 C 0.3501(7) 0.1364(4) 0.4032(9) 0.043(3) Uani 1 1 d . .
H3 H 0.3555 0.1738 0.3914 0.052 Uiso 1 1 calc R U
C25 C 0.6014(7) 0.2534(4) 0.4387(9) 0.047(3) Uani 1 1 d . .
H25A H 0.5926 0.2444 0.3669 0.071 Uiso 1 1 calc R U
H25B H 0.6127 0.2923 0.4505 0.071 Uiso 1 1 calc R U
H25C H 0.5462 0.2436 0.4485 0.071 Uiso 1 1 calc R U
C31 C 1.0422(7) 0.2488(4) 0.8379(9) 0.038(3) Uani 1 1 d . .
C23 C 0.7566(7) 0.1368(4) 0.5134(8) 0.035(2) Uani 1 1 d . .
C11 C 0.0733(7) 0.0610(3) 0.6312(8) 0.036(2) Uani 1 1 d . .
H11 H 0.0930 0.0924 0.6073 0.044 Uiso 1 1 calc R U
C6 C 0.2257(6) -0.0770(4) 0.4976(8) 0.034(2) Uani 1 1 d . .
C30 C 1.0283(8) 0.2941(4) 0.9075(11) 0.048(3) Uani 1 1 d . .
C35 C 1.0923(9) 0.0989(5) 1.0845(10) 0.054(3) Uani 1 1 d . .
C15 C 0.3691(8) 0.1554(4) 0.0719(9) 0.048(3) Uani 1 1 d . .
H15 H 0.3406 0.1692 0.0024 0.058 Uiso 1 1 calc R U
C32 C 1.1203(7) 0.2521(4) 0.8169(9) 0.050(3) Uani 1 1 d . .
H32 H 1.1590 0.2828 0.8414 0.060 Uiso 1 1 calc R U
C17 C 0.4062(9) 0.2531(5) 0.1224(11) 0.053(3) Uani 1 1 d . .

loop_
_atom_site_aniso_label
_atom_site_aniso_U_11
_atom_site_aniso_U_22
_atom_site_aniso_U_33
_atom_site_aniso_U_23
_atom_site_aniso_U_13
_atom_site_aniso_U_12
Co1 0.0449(9) 0.0153(6) 0.0546(10) -0.0001(6) 0.0251(7) -0.0003(6)
Co2 0.0447(9) 0.0177(6) 0.0589(10) -0.0025(7) 0.0282(8) -0.0002(6)
F4 0.053(4) 0.037(4) 0.077(5) 0.017(3) 0.027(4) 0.011(3)
F14 0.062(4) 0.028(3) 0.095(5) -0.004(3) 0.036(4) -0.017(3)
F21 0.055(4) 0.029(3) 0.085(5) -0.012(3) 0.030(4) 0.004(3)
F6 0.076(5) 0.018(3) 0.073(5) 0.002(3) 0.021(4) 0.000(3)
F5 0.073(5) 0.038(4) 0.125(6) 0.024(4) 0.069(5) 0.009(3)
F9 0.061(4) 0.028(3) 0.079(4) -0.014(3) 0.037(4) -0.011(3)
F19 0.073(5) 0.071(5) 0.064(5) -0.013(4) 0.032(4) 0.015(4)
F8 0.066(4) 0.032(3) 0.094(5) -0.015(3) 0.048(4) -0.003(3)
F2 0.073(5) 0.047(4) 0.087(5) -0.020(4) 0.030(4) -0.018(4)
F23 0.069(4) 0.038(4) 0.102(5) 0.012(4) 0.053(4) 0.002(3)
F15 0.062(4) 0.087(5) 0.075(5) -0.019(4) 0.043(4) -0.021(4)
F11 0.074(4) 0.021(3) 0.087(5) 0.002(3) 0.046(4) -0.002(3)
F12 0.092(5) 0.030(3) 0.066(5) -0.011(3) 0.017(4) -0.021(3)
F13 0.053(4) 0.051(4) 0.108(6) 0.029(4) 0.039(4) 0.006(3)
F7 0.069(4) 0.067(4) 0.056(4) 0.021(4) 0.029(4) 0.005(4)
F24 0.068(4) 0.039(4) 0.119(6) -0.025(4) 0.066(4) -0.015(3)
F22 0.045(4) 0.062(4) 0.073(5) 0.001(4) 0.024(4) -0.004(3)
F18 0.059(5) 0.085(5) 0.076(5) -0.001(4) 0.026(4) -0.014(4)
F10 0.071(4) 0.015(3) 0.123(6) 0.002(3) 0.048(4) 0.007(3)
F20 0.067(5) 0.058(4) 0.154(7) -0.062(5) 0.068(5) -0.034(4)
F16 0.071(5) 0.152(8) 0.065(5) -0.027(5) 0.015(4) 0.021(5)
F17 0.092(6) 0.056(5) 0.105(6) 0.032(4) 0.010(5) 0.000(4)
F3 0.082(5) 0.074(5) 0.090(6) -0.032(4) 0.025(4) 0.010(4)
F1 0.118(6) 0.059(5) 0.052(5) 0.000(4) 0.013(4) -0.015(4)
O7 0.040(4) 0.025(4) 0.057(5) -0.002(3) 0.026(4) -0.003(3)
O5 0.035(4) 0.022(3) 0.055(4) -0.002(3) 0.016(4) -0.001(3)
O4 0.046(4) 0.017(3) 0.057(4) -0.004(3) 0.027(4) -0.001(3)
O10 0.041(4) 0.022(3) 0.053(5) -0.004(3) 0.023(4) 0.000(3)
O8 0.048(4) 0.028(4) 0.062(5) 0.004(3) 0.033(4) 0.003(3)
O3 0.053(5) 0.026(4) 0.042(4) 0.004(3) 0.014(4) 0.001(3)
O1 0.052(5) 0.020(3) 0.053(5) 0.000(3) 0.024(4) -0.003(3)
O9 0.043(4) 0.025(4) 0.061(5) -0.005(3) 0.024(4) -0.006(3)
O6 0.036(4) 0.018(3) 0.058(5) 0.003(3) 0.020(4) 0.000(3)
O2 0.045(4) 0.017(3) 0.058(5) 0.002(3) 0.022(4) 0.001(3)
N4 0.043(5) 0.013(4) 0.048(5) -0.003(4) 0.021(4) -0.002(3)
N1 0.046(5) 0.025(4) 0.058(6) -0.002(4) 0.033(5) 0.002(4)
N2 0.040(5) 0.015(4) 0.047(5) -0.001(4) 0.020(4) 0.003(3)
N3 0.042(5) 0.016(4) 0.052(5) 0.001(4) 0.021(4) 0.006(4)
N6 0.045(6) 0.020(4) 0.049(6) 0.000(4) 0.023(5) 0.001(4)
N5 0.039(5) 0.016(4) 0.052(6) -0.008(4) 0.019(5) -0.007(4)
C24 0.031(2) 0.029(2) 0.031(2) -0.0007(10) 0.0126(13) 0.0001(10)
C4 0.035(6) 0.018(5) 0.049(7) 0.003(5) 0.016(5) 0.005(4)
C28 0.059(7) 0.016(5) 0.064(8) 0.007(5) 0.031(6) 0.004(5)
C21 0.045(6) 0.027(5) 0.038(6) 0.006(5) 0.022(5) 0.003(5)
C16 0.046(7) 0.027(5) 0.037(7) 0.008(5) 0.019(6) 0.011(5)
C5 0.031(2) 0.030(2) 0.032(2) -0.0002(10) 0.0131(13) -0.0005(10)
C12 0.037(6) 0.012(4) 0.063(7) -0.006(4) 0.032(6) 0.000(4)
C39 0.044(7) 0.035(6) 0.055(8) 0.003(6) 0.025(6) -0.001(5)
C27 0.038(6) 0.019(5) 0.056(7) 0.004(5) 0.015(5) 0.005(4)
C8 0.036(6) 0.015(5) 0.053(7) 0.005(4) 0.020(5) -0.002(4)
C10 0.050(7) 0.024(5) 0.094(9) 0.008(6) 0.038(7) 0.015(5)
C26 0.047(6) 0.012(5) 0.075(8) 0.001(5) 0.031(6) -0.003(4)
C19 0.043(6) 0.023(5) 0.043(7) 0.001(5) 0.020(6) 0.000(5)
C18 0.053(7) 0.023(5) 0.054(8) 0.004(5) 0.025(7) 0.002(5)
C1 0.051(7) 0.017(5) 0.062(7) 0.001(5) 0.033(6) 0.002(5)
C33 0.039(6) 0.016(5) 0.052(7) -0.001(5) 0.018(5) -0.002(4)
C9 0.039(6) 0.017(5) 0.051(7) 0.007(5) 0.019(5) -0.001(4)
C22 0.050(7) 0.025(5) 0.049(8) -0.012(5) 0.018(6) -0.006(5)
C13 0.049(7) 0.041(6) 0.054(8) -0.006(6) 0.020(7) 0.001(6)
C38 0.051(7) 0.014(5) 0.053(8) -0.004(5) 0.036(7) -0.001(4)
C2 0.046(6) 0.012(5) 0.065(8) 0.003(5) 0.030(6) -0.001(4)
C36 0.044(7) 0.017(5) 0.060(8) -0.003(5) 0.024(7) 0.001(5)
C20 0.044(6) 0.026(5) 0.037(6) -0.003(5) 0.022(5) 0.006(4)
C37 0.071(9) 0.024(6) 0.056(8) -0.004(5) 0.040(7) 0.001(5)
C14 0.045(7) 0.027(6) 0.058(8) -0.004(6) 0.024(6) -0.002(5)
C29 0.039(6) 0.019(5) 0.075(8) -0.001(5) 0.019(6) -0.004(4)
C7 0.037(6) 0.017(5) 0.057(7) 0.001(5) 0.019(5) 0.000(4)
C34 0.053(7) 0.017(5) 0.050(7) -0.005(5) 0.021(7) -0.004(5)
C3 0.058(7) 0.016(5) 0.077(8) 0.003(5) 0.050(6) 0.000(5)
C25 0.053(7) 0.014(5) 0.074(8) -0.006(5) 0.026(6) -0.005(5)
C31 0.038(6) 0.026(5) 0.060(7) -0.002(5) 0.029(6) -0.003(5)
C23 0.037(6) 0.021(5) 0.044(6) -0.011(5) 0.015(5) -0.007(5)
C11 0.051(6) 0.008(4) 0.052(7) 0.000(4) 0.024(6) 0.003(4)
C6 0.037(6) 0.019(5) 0.043(6) 0.001(5) 0.012(5) 0.002(4)
C30 0.042(7) 0.036(6) 0.070(9) -0.016(6) 0.029(7) -0.009(5)
C35 0.064(9) 0.033(7) 0.063(9) -0.006(6) 0.027(8) 0.001(6)
C15 0.058(7) 0.038(6) 0.052(8) 0.011(6) 0.026(6) 0.004(5)
C32 0.050(7) 0.026(5) 0.073(8) -0.014(6) 0.024(7) -0.005(5)
C17 0.052(8) 0.035(6) 0.085(10) 0.010(7) 0.042(8) 0.000(6)

loop_
_atom_type_symbol
_atom_type_description
_atom_type_scat_dispersion_real
_atom_type_scat_dispersion_imag
_atom_type_scat_source
C C 0.0033 0.0016 'International Tables Vol C Tables 4.2.6.8 and 6.1.1.4'
H H 0.0000 0.0000 'International Tables Vol C Tables 4.2.6.8 and 6.1.1.4'
Co Co 0.3494 0.9721 'International Tables Vol C Tables 4.2.6.8 and 6.1.1.4'
F F 0.0171 0.0103 'International Tables Vol C Tables 4.2.6.8 and 6.1.1.4'
N N 0.0061 0.0033 'International Tables Vol C Tables 4.2.6.8 and 6.1.1.4'
O O 0.0106 0.0060 'International Tables Vol C Tables 4.2.6.8 and 6.1.1.4'

loop_
_geom_angle_atom_site_label_1
_geom_angle_atom_site_label_2
_geom_angle_atom_site_label_3
_geom_angle
_geom_angle_site_symmetry_1
_geom_angle_site_symmetry_3
O1 Co1 O4 87.4(3) . .
O1 Co1 O3 87.4(3) . .
O4 Co1 O3 92.9(3) . .
O1 Co1 N4 96.2(3) . .
O4 Co1 N4 173.8(3) . .
O3 Co1 N4 92.3(3) . .
O1 Co1 O2 166.8(3) . .
O4 Co1 O2 88.7(3) . .
O3 Co1 O2 80.1(3) . .
N4 Co1 O2 88.8(3) . .
O1 Co1 O5 96.1(3) . .
O4 Co1 O5 86.7(3) . .
O3 Co1 O5 176.5(3) . .
N4 Co1 O5 87.9(3) . .
O2 Co1 O5 96.3(3) . .
O9 Co2 O7 175.9(3) . .
O9 Co2 O8 94.9(3) . .
O7 Co2 O8 88.2(3) . .
O9 Co2 O10 86.5(3) . .
O7 Co2 O10 91.1(2) . .
O8 Co2 O10 83.5(3) . .
O9 Co2 N1 84.0(3) . 1_655
O7 Co2 N1 98.6(3) . 1_655
O8 Co2 N1 92.7(3) . 1_655
O10 Co2 N1 169.5(3) . 1_655
O9 Co2 O6 84.3(3) . .
O7 Co2 O6 92.5(3) . .
O8 Co2 O6 175.6(2) . .
O10 Co2 O6 92.2(2) . .
N1 Co2 O6 91.5(3) 1_655 .
C38 O7 Co2 125.1(6) . .
N5 O5 Co1 128.6(6) . .
C21 O4 Co1 122.2(6) . .
C31 O10 Co2 124.8(6) . .
C36 O8 Co2 124.8(7) . .
C14 O3 Co1 126.0(6) . .
C16 O1 Co1 124.3(6) . .
C33 O9 Co2 130.0(6) . .
N6 O6 Co2 122.0(5) . .
C19 O2 Co1 118.0(6) . .
C12 N4 C3 106.1(8) . .
C12 N4 Co1 127.2(6) . .
C3 N4 Co1 126.4(6) . .
C11 N1 C1 105.7(8) . .
C11 N1 Co2 123.4(6) . 1_455
C1 N1 Co2 130.4(7) . 1_455
C2 N2 C11 105.1(8) . .
C2 N2 C4 127.8(7) . .
C11 N2 C4 127.0(8) . .
C12 N3 C10 105.1(8) . .
C12 N3 C8 127.5(7) . .
C10 N3 C8 127.4(8) . .
O6 N6 C23 125.0(8) . .
O6 N6 C27 123.5(7) . .
C23 N6 C27 111.3(8) . .
O5 N5 C23 126.3(7) . .
O5 N5 C24 121.7(7) . .
C23 N5 C24 111.2(7) . .
C25 C24 N5 110.5(7) . .
C25 C24 C26 110.9(8) . .
N5 C24 C26 105.1(7) . .
C25 C24 C27 115.9(8) . .
N5 C24 C27 100.7(7) . .
C26 C24 C27 112.7(8) . .
C5 C4 C9 120.6(9) . .
C5 C4 N2 119.6(8) . .
C9 C4 N2 119.7(8) . .
C27 C28 H28A 109.5 . .
C27 C28 H28B 109.5 . .
H28A C28 H28B 109.5 . .
C27 C28 H28C 109.5 . .
H28A C28 H28C 109.5 . .
H28B C28 H28C 109.5 . .
O4 C21 C20 127.4(9) . .
O4 C21 C22 113.0(8) . .
C20 C21 C22 119.6(9) . .
O1 C16 C15 130.2(9) . .
O1 C16 C17 115.6(10) . .
C15 C16 C17 114.2(10) . .
C4 C5 C6 117.7(9) . .
C4 C5 H5 121.1 . .
C6 C5 H5 121.1 . .
N4 C12 N3 111.9(8) . .
N4 C12 H12 124.1 . .
N3 C12 H12 124.1 . .
F15 C39 F14 108.6(9) . .
F15 C39 F13 106.7(9) . .
F14 C39 F13 104.7(9) . .
F15 C39 C38 114.9(9) . .
F14 C39 C38 110.6(8) . .
F13 C39 C38 110.7(9) . .
C29 C27 C28 111.0(8) . .
C29 C27 N6 111.7(8) . .
C28 C27 N6 105.1(8) . .
C29 C27 C24 115.8(8) . .
C28 C27 C24 113.0(8) . .
N6 C27 C24 99.2(7) . .
C9 C8 N3 121.0(8) . .
C9 C8 C7 120.0(8) . .
N3 C8 C7 119.0(8) . .
C3 C10 N3 106.1(9) . .
C3 C10 H10 127.0 . .
N3 C10 H10 127.0 . .
C24 C26 H26A 109.5 . .
C24 C26 H26B 109.5 . .
H26A C26 H26B 109.5 . .
C24 C26 H26C 109.5 . .
H26A C26 H26C 109.5 . .
H26B C26 H26C 109.5 . .
O2 C19 C20 129.6(9) . .
O2 C19 C18 114.3(9) . .
C20 C19 C18 116.1(9) . .
F12 C18 F11 107.5(9) . .
F12 C18 F10 107.3(9) . .
F11 C18 F10 107.9(8) . .
F12 C18 C19 111.2(8) . .
F11 C18 C19 112.0(9) . .
F10 C18 C19 110.7(8) . .
C2 C1 N1 108.6(9) . .
C2 C1 H1 125.7 . .
N1 C1 H1 125.7 . .
O9 C33 C32 125.4(9) . .
O9 C33 C34 115.5(8) . .
C32 C33 C34 119.2(9) . .
C8 C9 C4 120.3(9) . .
C8 C9 H9 119.8 . .
C4 C9 H9 119.8 . .
F7 C22 F9 107.8(9) . .
F7 C22 F8 106.9(9) . .
F9 C22 F8 105.6(8) . .
F7 C22 C21 111.4(9) . .
F9 C22 C21 111.3(8) . .
F8 C22 C21 113.4(8) . .
F1 C13 F3 107.6(10) . .
F1 C13 F2 107.3(9) . .
F3 C13 F2 107.5(9) . .
F1 C13 C14 114.5(9) . .
F3 C13 C14 109.2(9) . .
F2 C13 C14 110.4(9) . .
O7 C38 C37 129.2(9) . .
O7 C38 C39 114.7(10) . .
C37 C38 C39 116.1(10) . .
C1 C2 N2 107.9(8) . .
C1 C2 H2 126.0 . .
N2 C2 H2 126.0 . .
O8 C36 C37 127.7(10) . .
O8 C36 C35 117.2(9) . .
C37 C36 C35 115.1(10) . .
C19 C20 C21 124.2(9) . .
C19 C20 H20 117.9 . .
C21 C20 H20 117.9 . .
C38 C37 C36 122.4(10) . .
C38 C37 H37 118.8 . .
C36 C37 H37 118.8 . .
O3 C14 C15 127.4(10) . .
O3 C14 C13 113.8(9) . .
C15 C14 C13 118.7(10) . .
C27 C29 H29A 109.5 . .
C27 C29 H29B 109.5 . .
H29A C29 H29B 109.5 . .
C27 C29 H29C 109.5 . .
H29A C29 H29C 109.5 . .
H29B C29 H29C 109.5 . .
C6 C7 C8 117.9(9) . .
C6 C7 H7 121.1 . .
C8 C7 H7 121.1 . .
F24 C34 F22 107.4(8) . .
F24 C34 F23 107.0(8) . .
F22 C34 F23 105.7(8) . .
F24 C34 C33 112.3(8) . .
F22 C34 C33 111.3(9) . .
F23 C34 C33 112.9(8) . .
C10 C3 N4 110.9(9) . .
C10 C3 H3 124.6 . .
N4 C3 H3 124.6 . .
C24 C25 H25A 109.5 . .
C24 C25 H25B 109.5 . .
H25A C25 H25B 109.5 . .
C24 C25 H25C 109.5 . .
H25A C25 H25C 109.5 . .
H25B C25 H25C 109.5 . .
O10 C31 C32 129.1(9) . .
O10 C31 C30 113.6(8) . .
C32 C31 C30 117.4(9) . .
N5 C23 N6 109.0(8) . .
N5 C23 C6 126.8(8) . 3_656
N6 C23 C6 124.1(8) . 3_656
N1 C11 N2 112.7(8) . .
N1 C11 H11 123.7 . .
N2 C11 H11 123.7 . .
C7 C6 C5 123.4(8) . .
C7 C6 C23 118.5(9) . 3_656
C5 C6 C23 118.1(8) . 3_656
F19 C30 F20 107.4(10) . .
F19 C30 F21 106.6(9) . .
F20 C30 F21 105.9(9) . .
F19 C30 C31 110.5(9) . .
F20 C30 C31 114.9(9) . .
F21 C30 C31 111.1(9) . .
F18 C35 F16 108.1(10) . .
F18 C35 F17 108.0(10) . .
F16 C35 F17 105.3(11) . .
F18 C35 C36 112.9(10) . .
F16 C35 C36 111.7(9) . .
F17 C35 C36 110.5(9) . .
C16 C15 C14 121.3(10) . .
C16 C15 H15 119.4 . .
C14 C15 H15 119.4 . .
C31 C32 C33 123.0(9) . .
C31 C32 H32 118.5 . .
C33 C32 H32 118.5 . .
F4 C17 F6 109.0(9) . .
F4 C17 F5 106.5(10) . .
F6 C17 F5 108.3(9) . .
F4 C17 C16 112.4(9) . .
F6 C17 C16 111.0(10) . .
F5 C17 C16 109.4(9) . .

loop_
_geom_bond_atom_site_label_1
_geom_bond_atom_site_label_2
_geom_bond_distance
_geom_bond_site_symmetry_2
Co1 O1 2.060(7) .
Co1 O4 2.060(6) .
Co1 O3 2.062(7) .
Co1 N4 2.077(8) .
Co1 O2 2.103(6) .
Co1 O5 2.120(7) .
Co2 O9 2.025(6) .
Co2 O7 2.042(6) .
Co2 O8 2.080(7) .
Co2 O10 2.101(6) .
Co2 N1 2.119(8) 1_655
Co2 O6 2.161(7) .
F4 C17 1.327(13) .
F14 C39 1.333(12) .
F21 C30 1.344(12) .
F6 C17 1.328(13) .
F5 C17 1.333(12) .
F9 C22 1.327(11) .
F19 C30 1.324(13) .
F8 C22 1.352(11) .
F2 C13 1.328(12) .
F23 C34 1.335(11) .
F15 C39 1.305(12) .
F11 C18 1.324(11) .
F12 C18 1.316(12) .
F13 C39 1.346(12) .
F7 C22 1.314(12) .
F24 C34 1.323(11) .
F22 C34 1.328(11) .
F18 C35 1.304(13) .
F10 C18 1.330(11) .
F20 C30 1.333(11) .
F16 C35 1.312(13) .
F17 C35 1.328(12) .
F3 C13 1.323(12) .
F1 C13 1.321(13) .
O7 C38 1.251(11) .
O5 N5 1.287(9) .
O4 C21 1.252(10) .
O10 C31 1.243(11) .
O8 C36 1.234(11) .
O3 C14 1.231(12) .
O1 C16 1.230(11) .
O9 C33 1.243(10) .
O6 N6 1.287(9) .
O2 C19 1.247(11) .
N4 C12 1.307(10) .
N4 C3 1.352(11) .
N1 C11 1.281(12) .
N1 C1 1.386(11) .
N1 Co2 2.119(8) 1_455
N2 C2 1.354(11) .
N2 C11 1.372(10) .
N2 C4 1.447(12) .
N3 C12 1.354(11) .
N3 C10 1.403(11) .
N3 C8 1.406(11) .
N6 C23 1.342(11) .
N6 C27 1.516(11) .
N5 C23 1.337(11) .
N5 C24 1.516(11) .
C24 C25 1.516(13) .
C24 C26 1.518(13) .
C24 C27 1.546(13) .
C4 C5 1.374(12) .
C4 C9 1.411(12) .
C28 C27 1.509(14) .
C28 H28A 0.9600 .
C28 H28B 0.9600 .
C28 H28C 0.9600 .
C21 C20 1.398(13) .
C21 C22 1.522(14) .
C16 C15 1.381(15) .
C16 C17 1.555(14) .
C5 C6 1.389(12) .
C5 H5 0.9300 .
C12 H12 0.9300 .
C39 C38 1.526(14) .
C27 C29 1.498(13) .
C8 C9 1.373(13) .
C8 C7 1.406(12) .
C10 C3 1.332(13) .
C10 H10 0.9300 .
C26 H26A 0.9600 .
C26 H26B 0.9600 .
C26 H26C 0.9600 .
C19 C20 1.366(13) .
C19 C18 1.563(13) .
C1 C2 1.350(13) .
C1 H1 0.9300 .
C33 C32 1.412(13) .
C33 C34 1.506(14) .
C9 H9 0.9300 .
C13 C14 1.540(15) .
C38 C37 1.382(15) .
C2 H2 0.9300 .
C36 C37 1.416(14) .
C36 C35 1.543(16) .
C20 H20 0.9300 .
C37 H37 0.9300 .
C14 C15 1.423(14) .
C29 H29A 0.9600 .
C29 H29B 0.9600 .
C29 H29C 0.9600 .
C7 C6 1.381(12) .
C7 H7 0.9300 .
C3 H3 0.9300 .
C25 H25A 0.9600 .
C25 H25B 0.9600 .
C25 H25C 0.9600 .
C31 C32 1.372(14) .
C31 C30 1.529(14) .
C23 C6 1.494(12) 3_656
C11 H11 0.9300 .
C6 C23 1.494(12) 3_656
C15 H15 0.9300 .
C32 H32 0.9300 .

loop_
_geom_torsion_atom_site_label_1
_geom_torsion_atom_site_label_2
_geom_torsion_atom_site_label_3
_geom_torsion_atom_site_label_4
_geom_torsion
_geom_torsion_site_symmetry_1
_geom_torsion_site_symmetry_4
Co2 O6 N6 C23 -71.3(10) . .
Co2 O6 N6 C27 113.4(8) . .
Co1 O5 N5 C23 -84.3(11) . .
Co1 O5 N5 C24 106.6(8) . .
O5 N5 C24 C25 -44.5(11) . .
C23 N5 C24 C25 144.9(8) . .
O5 N5 C24 C26 75.3(10) . .
C23 N5 C24 C26 -95.3(9) . .
O5 N5 C24 C27 -167.5(8) . .
C23 N5 C24 C27 21.9(10) . .
C2 N2 C4 C5 5.1(15) . .
C11 N2 C4 C5 -177.9(9) . .
C2 N2 C4 C9 -172.7(9) . .
C11 N2 C4 C9 4.4(14) . .
Co1 O4 C21 C20 -14.6(14) . .
Co1 O4 C21 C22 165.9(6) . .
Co1 O1 C16 C15 13.9(15) . .
Co1 O1 C16 C17 -163.4(6) . .
C9 C4 C5 C6 -0.2(14) . .
N2 C4 C5 C6 -177.9(8) . .
C3 N4 C12 N3 -0.2(11) . .
Co1 N4 C12 N3 -174.0(6) . .
C10 N3 C12 N4 0.0(11) . .
C8 N3 C12 N4 -179.5(9) . .
O6 N6 C27 C29 -34.5(13) . .
C23 N6 C27 C29 149.6(9) . .
O6 N6 C27 C28 85.9(10) . .
C23 N6 C27 C28 -90.0(9) . .
O6 N6 C27 C24 -157.1(8) . .
C23 N6 C27 C24 27.0(10) . .
C25 C24 C27 C29 94.5(10) . .
N5 C24 C27 C29 -146.4(8) . .
C26 C24 C27 C29 -34.8(11) . .
C25 C24 C27 C28 -35.1(11) . .
N5 C24 C27 C28 84.0(8) . .
C26 C24 C27 C28 -164.4(7) . .
C25 C24 C27 N6 -145.9(8) . .
N5 C24 C27 N6 -26.8(9) . .
C26 C24 C27 N6 84.7(9) . .
C12 N3 C8 C9 168.8(10) . .
C10 N3 C8 C9 -10.6(15) . .
C12 N3 C8 C7 -9.7(15) . .
C10 N3 C8 C7 170.9(10) . .
C12 N3 C10 C3 0.2(12) . .
C8 N3 C10 C3 179.7(10) . .
Co1 O2 C19 C20 28.0(14) . .
Co1 O2 C19 C18 -151.3(7) . .
O2 C19 C18 F12 108.9(10) . .
C20 C19 C18 F12 -70.6(12) . .
O2 C19 C18 F11 -11.5(13) . .
C20 C19 C18 F11 169.1(9) . .
O2 C19 C18 F10 -132.0(10) . .
C20 C19 C18 F10 48.6(13) . .
C11 N1 C1 C2 -0.3(11) . .
Co2 N1 C1 C2 -172.3(7) 1_455 .
Co2 O9 C33 C32 -2.3(15) . .
Co2 O9 C33 C34 177.0(6) . .
N3 C8 C9 C4 -179.9(9) . .
C7 C8 C9 C4 -1.4(15) . .
C5 C4 C9 C8 0.8(15) . .
N2 C4 C9 C8 178.5(9) . .
O4 C21 C22 F7 -77.9(11) . .
C20 C21 C22 F7 102.5(10) . .
O4 C21 C22 F9 42.5(12) . .
C20 C21 C22 F9 -137.1(9) . .
O4 C21 C22 F8 161.4(8) . .
C20 C21 C22 F8 -18.2(13) . .
Co2 O7 C38 C37 -6.5(13) . .
Co2 O7 C38 C39 175.9(6) . .
F15 C39 C38 O7 -158.1(8) . .
F14 C39 C38 O7 78.5(11) . .
F13 C39 C38 O7 -37.1(12) . .
F15 C39 C38 C37 24.0(13) . .
F14 C39 C38 C37 -99.4(10) . .
F13 C39 C38 C37 145.0(9) . .
N1 C1 C2 N2 0.4(12) . .
C11 N2 C2 C1 -0.3(11) . .
C4 N2 C2 C1 177.3(9) . .
Co2 O8 C36 C37 13.2(13) . .
Co2 O8 C36 C35 -168.1(6) . .
O2 C19 C20 C21 -5.5(17) . .
C18 C19 C20 C21 173.8(9) . .
O4 C21 C20 C19 -3.3(16) . .
C22 C21 C20 C19 176.2(10) . .
O7 C38 C37 C36 -4.8(15) . .
C39 C38 C37 C36 172.7(8) . .
O8 C36 C37 C38 0.9(15) . .
C35 C36 C37 C38 -177.8(8) . .
Co1 O3 C14 C15 -10.7(15) . .
Co1 O3 C14 C13 167.3(6) . .
F1 C13 C14 O3 -177.6(9) . .
F3 C13 C14 O3 -56.9(12) . .
F2 C13 C14 O3 61.1(12) . .
F1 C13 C14 C15 0.6(14) . .
F3 C13 C14 C15 121.3(11) . .
F2 C13 C14 C15 -120.7(11) . .
C9 C8 C7 C6 1.4(14) . .
N3 C8 C7 C6 180.0(9) . .
O9 C33 C34 F24 5.0(13) . .
C32 C33 C34 F24 -175.7(9) . .
O9 C33 C34 F22 -115.4(10) . .
C32 C33 C34 F22 63.9(12) . .
O9 C33 C34 F23 126.0(9) . .
C32 C33 C34 F23 -54.7(13) . .
N3 C10 C3 N4 -0.3(13) . .
C12 N4 C3 C10 0.4(13) . .
Co1 N4 C3 C10 174.2(8) . .
Co2 O10 C31 C32 12.4(16) . .
Co2 O10 C31 C30 -166.4(7) . .
O5 N5 C23 N6 -175.6(8) . .
C24 N5 C23 N6 -5.5(11) . .
O5 N5 C23 C6 7.6(16) . 3_656
C24 N5 C23 C6 177.6(9) . 3_656
O6 N6 C23 N5 169.7(8) . .
C27 N6 C23 N5 -14.5(11) . .
O6 N6 C23 C6 -13.4(15) . 3_656
C27 N6 C23 C6 162.5(9) . 3_656
C1 N1 C11 N2 0.2(11) . .
Co2 N1 C11 N2 172.8(6) 1_455 .
C2 N2 C11 N1 0.1(11) . .
C4 N2 C11 N1 -177.5(9) . .
C8 C7 C6 C5 -0.9(14) . .
C8 C7 C6 C23 -177.7(9) . 3_656
C4 C5 C6 C7 0.3(14) . .
C4 C5 C6 C23 177.1(9) . 3_656
O10 C31 C30 F19 61.1(12) . .
C32 C31 C30 F19 -117.8(10) . .
O10 C31 C30 F20 -177.1(10) . .
C32 C31 C30 F20 3.9(16) . .
O10 C31 C30 F21 -56.9(13) . .
C32 C31 C30 F21 124.1(10) . .
O8 C36 C35 F18 14.2(13) . .
C37 C36 C35 F18 -167.0(9) . .
O8 C36 C35 F16 136.3(10) . .
C37 C36 C35 F16 -44.9(13) . .
O8 C36 C35 F17 -106.9(11) . .
C37 C36 C35 F17 72.0(12) . .
O1 C16 C15 C14 0.4(18) . .
C17 C16 C15 C14 177.7(9) . .
O3 C14 C15 C16 -2.3(17) . .
C13 C14 C15 C16 179.7(9) . .
O10 C31 C32 C33 -3.2(19) . .
C30 C31 C32 C33 175.6(10) . .
O9 C33 C32 C31 -2.8(17) . .
C34 C33 C32 C31 178.0(10) . .
O1 C16 C17 F4 -138.6(10) . .
C15 C16 C17 F4 43.7(13) . .
O1 C16 C17 F6 -16.2(13) . .
C15 C16 C17 F6 166.1(9) . .
O1 C16 C17 F5 103.3(12) . .
C15 C16 C17 F5 -74.4(13) . .
